data_2218161
loop_
_publ_author_name
'Cui, Hong'
'Li, Wen-Juan'
'Tao, Ruo-Jie'

_publ_section_title
;Bis(\m-2,2'-oxydibenzoato-\k^4^<i>O</i>,<i>O</i>':<i>O</i>'',<i>O</i>''')bis[(4,4'-dimethyl-2,2'-bipyridine-\k^2^<i>N</i>,<i>N</i>')zinc(II)]
 dihydrate
;
_journal_coeditor_code HY2127
_journal_issue 5
_journal_name_full 'Acta Crystallographica Section E'
_journal_page_first m697
_journal_paper_doi 10.1107/S1600536808010271
_journal_volume 64
_journal_year 2008
_chemical_formula_iupac '[Zn2 (C14 H8 O5)2 (C12 H12 N2)2], 2H2 O'
_chemical_formula_moiety 'C52 H40 N4 O10 Zn2, 2(H2 O)'
_chemical_formula_sum 'C52 H44 N4 O12 Zn2'
_chemical_formula_weight 1047.65
_chemical_name_systematic
;
Bis(\m-2,2'-oxydibenzoato-
\k^4^<i>O</i>,<i>O</i>':<i>O</i>'',<i>O</i>''')\bis[(4,4'-dimethyl-2,2'-
bipyridine-\k^2^<i>N</i>,<i>N</i>')zinc(II)] dihydrate
;
_space_group_IT_number 2
_symmetry_cell_setting triclinic
_symmetry_space_group_name_Hall '-P 1'
_symmetry_space_group_name_H-M 'P -1'
_atom_sites_solution_hydrogens geom
_atom_sites_solution_primary direct
_atom_sites_solution_secondary difmap
_audit_creation_method SHELXL-97
_cell_angle_alpha 68.413(4)
_cell_angle_beta 66.721(3)
_cell_angle_gamma 78.348(4)
_cell_formula_units_Z 1
_cell_length_a 10.425(2)
_cell_length_b 10.866(2)
_cell_length_c 11.960(2)
_cell_measurement_reflns_used 2731
_cell_measurement_temperature 293(2)
_cell_measurement_theta_max 27.807
_cell_measurement_theta_min 2.319
_cell_volume 1154.7(4)
_computing_cell_refinement 'SAINT (Bruker, 2007)'
_computing_data_collection 'APEX2 (Bruker, 2007)'
_computing_data_reduction 'SAINT (Bruker, 2007)'
_computing_molecular_graphics 'SHELXTL (Sheldrick, 2008)'
_computing_publication_material 'SHELXTL (Sheldrick, 2008)'
_computing_structure_refinement 'SHELXL97 (Sheldrick, 2008)'
_computing_structure_solution 'SHELXS97 (Sheldrick, 2008)'
_diffrn_ambient_temperature 293(2)
_diffrn_measured_fraction_theta_full 0.986
_diffrn_measured_fraction_theta_max 0.986
_diffrn_measurement_device_type 'Bruker SMART APEXII CCD area-detector'
_diffrn_measurement_method '\f and \w'
_diffrn_radiation_monochromator graphite
_diffrn_radiation_source 'fine-focus sealed tube'
_diffrn_radiation_type MoK\a
_diffrn_radiation_wavelength 0.71073
_diffrn_reflns_av_R_equivalents 0.0280
_diffrn_reflns_av_sigmaI/netI 0.0579
_diffrn_reflns_limit_h_max 12
_diffrn_reflns_limit_h_min -12
_diffrn_reflns_limit_k_max 13
_diffrn_reflns_limit_k_min -13
_diffrn_reflns_limit_l_max 14
_diffrn_reflns_limit_l_min -10
_diffrn_reflns_number 6797
_diffrn_reflns_theta_full 26.00
_diffrn_reflns_theta_max 26.00
_diffrn_reflns_theta_min 1.96
_exptl_absorpt_coefficient_mu 1.110
_exptl_absorpt_correction_T_max 0.8512
_exptl_absorpt_correction_T_min 0.8085
_exptl_absorpt_correction_type multi-scan
_exptl_absorpt_process_details '(SADABS; Bruker, 2001)'
_exptl_crystal_colour colorless
_exptl_crystal_density_diffrn 1.507
_exptl_crystal_density_method 'not measured'
_exptl_crystal_description block
_exptl_crystal_F_000 540
_exptl_crystal_size_max 0.20
_exptl_crystal_size_mid 0.16
_exptl_crystal_size_min 0.15
_refine_diff_density_max 0.786
_refine_diff_density_min -0.416
_refine_ls_extinction_method none
_refine_ls_goodness_of_fit_ref 1.160
_refine_ls_hydrogen_treatment constr
_refine_ls_matrix_type full
_refine_ls_number_constraints 0
_refine_ls_number_parameters 318
_refine_ls_number_reflns 4484
_refine_ls_number_restraints 0
_refine_ls_restrained_S_all 1.160
_refine_ls_R_factor_all 0.0720
_refine_ls_R_factor_gt 0.0570
_refine_ls_shift/su_max 0.001
_refine_ls_shift/su_mean 0.000
_refine_ls_structure_factor_coef Fsqd
_refine_ls_weighting_details 'calc w=1/[\s^2^(Fo^2^)+(0.0391P)^2^+1.1151P] where P=(Fo^2^+2Fc^2^)/3'
_refine_ls_weighting_scheme calc
_refine_ls_wR_factor_gt 0.1177
_refine_ls_wR_factor_ref 0.1230
_reflns_number_gt 3788
_reflns_number_total 4484
_reflns_threshold_expression I>2\s(I)
_cod_data_source_file hy2127.cif
_cod_data_source_block I
_cod_depositor_comments
;
The following automatic conversions were performed:
'_symmetry_cell_setting' value 'Triclinic' changed to 'triclinic'
according to '/home/saulius/struct/CIF-dictionaries/cif_core.dic'
dictionary named 'cif_core.dic' version 2.4.1 from 2010-06-29.

Automatic conversion script
Id: cif_fix_enum 1527 2010-12-29 10:47:43Z saulius 

The following automatic conversions were performed:

'_symmetry_cell_setting' value 'Triclinic' changed to 'triclinic'
according to /home/saulius/struct/CIF-dictionaries/cif_core.dic
dictionary named 'cif_core.dic' version 2.4.1 from 2010-06-29.

Automatic conversion script
Id: cif_fix_values 1715 2011-07-08 13:25:40Z adriana 
;
_cod_database_code 2218161
_cod_database_fobs_code 2218161

loop_
_symmetry_equiv_pos_as_xyz
'x, y, z'
'-x, -y, -z'

loop_
_atom_site_type_symbol
_atom_site_label
_atom_site_fract_x
_atom_site_fract_y
_atom_site_fract_z
_atom_site_U_iso_or_equiv
_atom_site_adp_type
_atom_site_calc_flag
_atom_site_refinement_flags
_atom_site_occupancy
Zn Zn1 0.69886(4) 0.81936(4) 0.62615(4) 0.02963(15) Uani d . 1
N N1 0.8962(3) 0.7397(3) 0.6331(3) 0.0290(7) Uani d . 1
N N2 0.7562(3) 0.9615(3) 0.6702(3) 0.0294(7) Uani d . 1
O O1 0.7872(3) 1.0671(3) 0.1966(3) 0.0402(7) Uani d . 1
O O2 0.7264(3) 0.9119(3) 0.4398(3) 0.0476(7) Uani d . 1
O O3 0.7021(4) 0.7032(3) 0.4797(3) 0.0653(10) Uani d . 1
O O4 0.5135(3) 1.1471(4) 0.2926(4) 0.0723(11) Uani d . 1
O O5 0.4336(4) 1.3253(4) 0.1854(5) 0.0931(15) Uani d . 1
O O1W 0.6185(5) 0.4727(3) 0.6971(4) 0.0904(14) Uani d . 1
H H1WA 0.6406 0.5286 0.6219 0.109 Uiso d R 1
H H1WB 0.6035 0.5144 0.7494 0.109 Uiso d R 1
C C1 0.5330(5) 1.2495(5) 0.1998(6) 0.0507(12) Uani d . 1
C C2 0.6804(4) 1.2853(4) 0.1109(4) 0.0366(9) Uani d . 1
C C3 0.7046(5) 1.4153(4) 0.0292(5) 0.0474(11) Uani d . 1
H H3 0.6285 1.4758 0.0235 0.057 Uiso calc R 1
C C4 0.8373(5) 1.4565(4) -0.0429(5) 0.0522(12) Uani d . 1
H H4 0.8506 1.5438 -0.0965 0.063 Uiso calc R 1
C C5 0.9501(5) 1.3685(5) -0.0355(4) 0.0497(12) Uani d . 1
H H5 1.0402 1.3968 -0.0825 0.060 Uiso calc R 1
C C6 0.9309(4) 1.2378(4) 0.0413(4) 0.0400(10) Uani d . 1
H H6 1.0078 1.1776 0.0441 0.048 Uiso calc R 1
C C7 0.7965(4) 1.1970(4) 0.1141(4) 0.0305(8) Uani d . 1
C C8 0.7349(4) 0.9736(3) 0.1771(4) 0.0311(8) Uani d . 1
C C9 0.7182(4) 0.9954(4) 0.0613(4) 0.0395(10) Uani d . 1
H H9 0.7370 1.0770 -0.0029 0.047 Uiso calc R 1
C C10 0.6740(5) 0.8971(4) 0.0415(4) 0.0469(11) Uani d . 1
H H10 0.6611 0.9133 -0.0354 0.056 Uiso calc R 1
C C11 0.6487(5) 0.7745(4) 0.1344(5) 0.0485(11) Uani d . 1
H H11 0.6212 0.7071 0.1200 0.058 Uiso calc R 1
C C12 0.6650(4) 0.7535(4) 0.2488(5) 0.0432(10) Uani d . 1
H H12 0.6476 0.6707 0.3113 0.052 Uiso calc R 1
C C13 0.7062(4) 0.8508(4) 0.2750(4) 0.0325(8) Uani d . 1
C C14 0.7124(4) 0.8198(4) 0.4060(4) 0.0401(10) Uani d . 1
C C15 0.9622(4) 0.6263(3) 0.6140(4) 0.0360(9) Uani d . 1
H H15 0.9129 0.5688 0.6071 0.043 Uiso calc R 1
C C16 1.0999(4) 0.5905(4) 0.6042(4) 0.0375(9) Uani d . 1
H H16 1.1412 0.5100 0.5917 0.045 Uiso calc R 1
C C17 1.1763(4) 0.6746(4) 0.6130(4) 0.0347(9) Uani d . 1
C C18 1.3281(5) 0.6431(5) 0.5984(6) 0.0558(13) Uani d . 1
H H18A 1.3359 0.5799 0.6768 0.084 Uiso calc R 1
H H18B 1.3699 0.7228 0.5796 0.084 Uiso calc R 1
H H18C 1.3756 0.6065 0.5295 0.084 Uiso calc R 1
C C19 1.1067(4) 0.7924(3) 0.6351(4) 0.0311(8) Uani d . 1
H H19 1.1540 0.8513 0.6425 0.037 Uiso calc R 1
C C20 0.9681(4) 0.8214(3) 0.6458(3) 0.0260(8) Uani d . 1
C C21 0.8882(4) 0.9448(3) 0.6701(3) 0.0258(7) Uani d . 1
C C22 0.9417(4) 1.0362(3) 0.6920(3) 0.0285(8) Uani d . 1
H H22 1.0326 1.0222 0.6923 0.034 Uiso calc R 1
C C23 0.8611(4) 1.1487(3) 0.7136(4) 0.0329(9) Uani d . 1
C C24 0.9184(5) 1.2489(4) 0.7370(5) 0.0450(11) Uani d . 1
H H24A 0.9678 1.2041 0.7953 0.068 Uiso calc R 1
H H24B 0.8428 1.3055 0.7737 0.068 Uiso calc R 1
H H24C 0.9812 1.3013 0.6572 0.068 Uiso calc R 1
C C25 0.7257(4) 1.1644(4) 0.7143(4) 0.0368(9) Uani d . 1
H H25 0.6680 1.2384 0.7288 0.044 Uiso calc R 1
C C26 0.6775(4) 1.0689(4) 0.6931(4) 0.0371(9) Uani d . 1
H H26 0.5860 1.0798 0.6949 0.045 Uiso calc R 1

loop_
_atom_site_aniso_label
_atom_site_aniso_U_11
_atom_site_aniso_U_22
_atom_site_aniso_U_33
_atom_site_aniso_U_12
_atom_site_aniso_U_13
_atom_site_aniso_U_23
Zn1 0.0253(2) 0.0322(2) 0.0321(3) -0.00478(16) -0.00982(19) -0.01000(19)
N1 0.0305(17) 0.0258(15) 0.0303(17) -0.0043(12) -0.0116(15) -0.0061(13)
N2 0.0243(16) 0.0322(15) 0.0351(18) -0.0003(12) -0.0112(14) -0.0144(14)
O1 0.0490(18) 0.0403(15) 0.0358(16) -0.0131(13) -0.0210(14) -0.0053(13)
O2 0.0485(19) 0.0604(19) 0.0336(16) -0.0092(15) -0.0156(15) -0.0106(15)
O3 0.076(2) 0.0526(19) 0.053(2) -0.0105(17) -0.033(2) 0.0133(17)
O4 0.040(2) 0.113(3) 0.051(2) -0.034(2) -0.0021(17) -0.013(2)
O5 0.040(2) 0.069(2) 0.155(5) 0.0009(18) -0.023(3) -0.034(3)
O1W 0.115(4) 0.0360(18) 0.091(3) 0.000(2) -0.016(3) -0.014(2)
C1 0.033(3) 0.051(3) 0.078(4) -0.005(2) -0.013(3) -0.038(3)
C2 0.031(2) 0.042(2) 0.039(2) -0.0068(17) -0.0070(19) -0.0184(19)
C3 0.051(3) 0.038(2) 0.053(3) -0.0012(19) -0.019(2) -0.015(2)
C4 0.073(4) 0.037(2) 0.042(3) -0.021(2) -0.014(3) -0.006(2)
C5 0.048(3) 0.061(3) 0.038(2) -0.032(2) -0.001(2) -0.015(2)
C6 0.030(2) 0.051(2) 0.039(2) -0.0054(18) -0.0098(19) -0.016(2)
C7 0.034(2) 0.0351(19) 0.0239(19) -0.0122(16) -0.0099(17) -0.0072(16)
C8 0.0245(19) 0.0331(19) 0.035(2) -0.0020(15) -0.0083(17) -0.0120(17)
C9 0.047(3) 0.042(2) 0.027(2) -0.0101(19) -0.012(2) -0.0077(18)
C10 0.052(3) 0.057(3) 0.041(3) -0.004(2) -0.017(2) -0.025(2)
C11 0.051(3) 0.042(2) 0.060(3) -0.003(2) -0.019(2) -0.026(2)
C12 0.035(2) 0.034(2) 0.053(3) 0.0008(17) -0.011(2) -0.012(2)
C13 0.027(2) 0.0325(19) 0.034(2) 0.0011(15) -0.0090(18) -0.0096(17)
C14 0.024(2) 0.050(2) 0.034(2) -0.0015(17) -0.0089(18) -0.002(2)
C15 0.043(2) 0.0257(18) 0.040(2) -0.0070(16) -0.015(2) -0.0086(17)
C16 0.043(2) 0.0263(18) 0.042(2) 0.0070(16) -0.016(2) -0.0138(18)
C17 0.033(2) 0.036(2) 0.035(2) 0.0031(16) -0.0127(18) -0.0122(18)
C18 0.039(3) 0.055(3) 0.085(4) 0.018(2) -0.031(3) -0.036(3)
C19 0.032(2) 0.0329(19) 0.032(2) 0.0001(15) -0.0148(18) -0.0115(17)
C20 0.0282(19) 0.0241(16) 0.0236(18) -0.0021(14) -0.0077(16) -0.0068(15)
C21 0.0258(19) 0.0260(17) 0.0230(18) -0.0020(14) -0.0065(16) -0.0071(15)
C22 0.028(2) 0.0301(18) 0.0272(19) -0.0025(15) -0.0100(17) -0.0080(16)
C23 0.039(2) 0.0294(18) 0.029(2) -0.0051(16) -0.0103(18) -0.0085(17)
C24 0.052(3) 0.038(2) 0.053(3) -0.0059(19) -0.017(2) -0.023(2)
C25 0.035(2) 0.0309(19) 0.044(2) 0.0037(16) -0.013(2) -0.0149(19)
C26 0.027(2) 0.034(2) 0.051(3) 0.0043(16) -0.014(2) -0.0168(19)

loop_
_atom_type_symbol
_atom_type_description
_atom_type_scat_dispersion_real
_atom_type_scat_dispersion_imag
_atom_type_scat_source
C C 0.0033 0.0016 'International Tables Vol C Tables 4.2.6.8 and 6.1.1.4'
H H 0.0000 0.0000 'International Tables Vol C Tables 4.2.6.8 and 6.1.1.4'
N N 0.0061 0.0033 'International Tables Vol C Tables 4.2.6.8 and 6.1.1.4'
O O 0.0106 0.0060 'International Tables Vol C Tables 4.2.6.8 and 6.1.1.4'
Zn Zn 0.2839 1.4301 'International Tables Vol C Tables 4.2.6.8 and 6.1.1.4'

loop_
_geom_angle_atom_site_label_1
_geom_angle_atom_site_label_2
_geom_angle_atom_site_label_3
_geom_angle_site_symmetry_1
_geom_angle_site_symmetry_3
_geom_angle
_geom_angle_publ_flag
O2 Zn1 O4 . 2_676 100.39(14) y
O2 Zn1 N2 . . 100.84(13) y
O4 Zn1 N2 2_676 . 96.86(14) y
O2 Zn1 N1 . . 106.07(12) y
O4 Zn1 N1 2_676 . 153.52(14) y
N2 Zn1 N1 . . 79.25(11) y
O2 Zn1 O5 . 2_676 145.16(14) y
O4 Zn1 O5 2_676 2_676 57.76(14) y
N2 Zn1 O5 . 2_676 108.05(15) y
N1 Zn1 O5 . 2_676 98.21(12) y
O2 Zn1 O3 . . 56.84(11) y
O4 Zn1 O3 2_676 . 99.09(14) y
N2 Zn1 O3 . . 154.58(12) y
N1 Zn1 O3 . . 94.60(12) y
O5 Zn1 O3 2_676 . 97.20(14) y
O2 Zn1 C1 . 2_676 124.65(15) ?
O4 Zn1 C1 2_676 2_676 29.03(14) ?
N2 Zn1 C1 . 2_676 104.76(13) ?
N1 Zn1 C1 . 2_676 126.34(15) ?
O5 Zn1 C1 2_676 2_676 28.74(14) ?
O3 Zn1 C1 . 2_676 98.76(13) ?
C15 N1 C20 . . 117.9(3) ?
C15 N1 Zn1 . . 127.7(2) ?
C20 N1 Zn1 . . 114.0(2) ?
C26 N2 C21 . . 118.4(3) ?
C26 N2 Zn1 . . 126.0(2) ?
C21 N2 Zn1 . . 115.5(2) ?
C8 O1 C7 . . 121.0(3) ?
C14 O2 Zn1 . . 101.8(3) ?
C14 O3 Zn1 . . 79.6(3) ?
C1 O4 Zn1 . 2_676 97.0(3) ?
C1 O5 Zn1 . 2_676 85.9(4) ?
H1WA O1W H1WB . . 107.7 ?
O5 C1 O4 . . 119.3(5) ?
O5 C1 C2 . . 120.5(5) ?
O4 C1 C2 . . 120.1(4) ?
O5 C1 Zn1 . 2_676 65.3(3) ?
O4 C1 Zn1 . 2_676 54.0(3) ?
C2 C1 Zn1 . 2_676 171.7(4) ?
C7 C2 C3 . . 117.3(4) ?
C7 C2 C1 . . 122.8(4) ?
C3 C2 C1 . . 119.6(4) ?
C4 C3 C2 . . 122.0(4) ?
C4 C3 H3 . . 119.0 ?
C2 C3 H3 . . 119.0 ?
C5 C4 C3 . . 119.6(4) ?
C5 C4 H4 . . 120.2 ?
C3 C4 H4 . . 120.2 ?
C4 C5 C6 . . 120.4(4) ?
C4 C5 H5 . . 119.8 ?
C6 C5 H5 . . 119.8 ?
C5 C6 C7 . . 119.6(4) ?
C5 C6 H6 . . 120.2 ?
C7 C6 H6 . . 120.2 ?
C6 C7 O1 . . 115.8(3) ?
C6 C7 C2 . . 121.0(4) ?
O1 C7 C2 . . 123.0(3) ?
O1 C8 C9 . . 121.5(3) ?
O1 C8 C13 . . 118.0(3) ?
C9 C8 C13 . . 120.3(3) ?
C10 C9 C8 . . 120.3(4) ?
C10 C9 H9 . . 119.8 ?
C8 C9 H9 . . 119.8 ?
C9 C10 C11 . . 120.7(4) ?
C9 C10 H10 . . 119.7 ?
C11 C10 H10 . . 119.7 ?
C12 C11 C10 . . 118.8(4) ?
C12 C11 H11 . . 120.6 ?
C10 C11 H11 . . 120.6 ?
C11 C12 C13 . . 122.8(4) ?
C11 C12 H12 . . 118.6 ?
C13 C12 H12 . . 118.6 ?
C12 C13 C8 . . 117.0(4) ?
C12 C13 C14 . . 118.4(4) ?
C8 C13 C14 . . 124.6(4) ?
O3 C14 O2 . . 121.3(4) ?
O3 C14 C13 . . 119.1(4) ?
O2 C14 C13 . . 119.6(3) ?
N1 C15 C16 . . 123.2(3) ?
N1 C15 H15 . . 118.4 ?
C16 C15 H15 . . 118.4 ?
C15 C16 C17 . . 119.7(3) ?
C15 C16 H16 . . 120.1 ?
C17 C16 H16 . . 120.1 ?
C16 C17 C19 . . 117.2(3) ?
C16 C17 C18 . . 122.2(4) ?
C19 C17 C18 . . 120.7(4) ?
C17 C18 H18A . . 109.5 ?
C17 C18 H18B . . 109.5 ?
H18A C18 H18B . . 109.5 ?
C17 C18 H18C . . 109.5 ?
H18A C18 H18C . . 109.5 ?
H18B C18 H18C . . 109.5 ?
C20 C19 C17 . . 120.1(3) ?
C20 C19 H19 . . 119.9 ?
C17 C19 H19 . . 119.9 ?
N1 C20 C19 . . 121.8(3) ?
N1 C20 C21 . . 115.6(3) ?
C19 C20 C21 . . 122.7(3) ?
N2 C21 C22 . . 121.3(3) ?
N2 C21 C20 . . 115.0(3) ?
C22 C21 C20 . . 123.7(3) ?
C21 C22 C23 . . 120.4(3) ?
C21 C22 H22 . . 119.8 ?
C23 C22 H22 . . 119.8 ?
C22 C23 C25 . . 117.8(3) ?
C22 C23 C24 . . 120.9(3) ?
C25 C23 C24 . . 121.4(4) ?
C23 C24 H24A . . 109.5 ?
C23 C24 H24B . . 109.5 ?
H24A C24 H24B . . 109.5 ?
C23 C24 H24C . . 109.5 ?
H24A C24 H24C . . 109.5 ?
H24B C24 H24C . . 109.5 ?
C26 C25 C23 . . 119.2(4) ?
C26 C25 H25 . . 120.4 ?
C23 C25 H25 . . 120.4 ?
N2 C26 C25 . . 122.9(3) ?
N2 C26 H26 . . 118.5 ?
C25 C26 H26 . . 118.5 ?

loop_
_geom_bond_atom_site_label_1
_geom_bond_atom_site_label_2
_geom_bond_site_symmetry_2
_geom_bond_distance
_geom_bond_publ_flag
Zn1 O2 . 2.006(3) y
Zn1 O4 2_676 2.053(4) y
Zn1 N2 . 2.059(3) y
Zn1 N1 . 2.086(3) y
Zn1 O5 2_676 2.295(5) y
Zn1 O3 . 2.495(4) y
N1 C15 . 1.335(5) ?
N1 C20 . 1.353(4) ?
N2 C26 . 1.335(5) ?
N2 C21 . 1.350(4) ?
O1 C8 . 1.372(4) ?
O1 C7 . 1.389(4) ?
O2 C14 . 1.261(5) ?
O3 C14 . 1.246(5) ?
O4 C1 . 1.231(6) ?
O4 Zn1 2_676 2.053(4) ?
O5 C1 . 1.214(5) ?
O5 Zn1 2_676 2.295(5) ?
O1W H1WA . 0.8500 ?
O1W H1WB . 0.8500 ?
C1 C2 . 1.512(6) ?
C1 Zn1 2_676 2.519(5) ?
C2 C7 . 1.389(5) ?
C2 C3 . 1.395(6) ?
C3 C4 . 1.372(6) ?
C3 H3 . 0.9300 ?
C4 C5 . 1.367(7) ?
C4 H4 . 0.9300 ?
C5 C6 . 1.382(6) ?
C5 H5 . 0.9300 ?
C6 C7 . 1.386(5) ?
C6 H6 . 0.9300 ?
C8 C9 . 1.392(5) ?
C8 C13 . 1.405(5) ?
C9 C10 . 1.370(6) ?
C9 H9 . 0.9300 ?
C10 C11 . 1.379(6) ?
C10 H10 . 0.9300 ?
C11 C12 . 1.375(6) ?
C11 H11 . 0.9300 ?
C12 C13 . 1.391(5) ?
C12 H12 . 0.9300 ?
C13 C14 . 1.501(6) ?
C15 C16 . 1.378(5) ?
C15 H15 . 0.9300 ?
C16 C17 . 1.383(5) ?
C16 H16 . 0.9300 ?
C17 C19 . 1.399(5) ?
C17 C18 . 1.503(5) ?
C18 H18A . 0.9600 ?
C18 H18B . 0.9600 ?
C18 H18C . 0.9600 ?
C19 C20 . 1.380(5) ?
C19 H19 . 0.9300 ?
C20 C21 . 1.489(5) ?
C21 C22 . 1.378(5) ?
C22 C23 . 1.383(5) ?
C22 H22 . 0.9300 ?
C23 C25 . 1.385(5) ?
C23 C24 . 1.497(5) ?
C24 H24A . 0.9600 ?
C24 H24B . 0.9600 ?
C24 H24C . 0.9600 ?
C25 C26 . 1.377(5) ?
C25 H25 . 0.9300 ?
C26 H26 . 0.9300 ?

loop_
_geom_hbond_atom_site_label_D
_geom_hbond_atom_site_label_H
_geom_hbond_atom_site_label_A
_geom_hbond_site_symmetry_A
_geom_hbond_distance_DH
_geom_hbond_distance_HA
_geom_hbond_distance_DA
_geom_hbond_angle_DHA
_geom_hbond_publ_flag
O1W H1WA O3 . 0.85 2.04 2.845(5) 158 y
O1W H1WB O5 2_676 0.85 2.07 2.876(6) 158 y

loop_
_geom_torsion_atom_site_label_1
_geom_torsion_atom_site_label_2
_geom_torsion_atom_site_label_3
_geom_torsion_atom_site_label_4
_geom_torsion_site_symmetry_1
_geom_torsion
O2 Zn1 N1 C15 . -82.0(3)
O4 Zn1 N1 C15 2_676 95.9(4)
N2 Zn1 N1 C15 . 179.7(3)
O5 Zn1 N1 C15 2_676 72.7(3)
O3 Zn1 N1 C15 . -25.3(3)
C1 Zn1 N1 C15 2_676 79.1(4)
O2 Zn1 N1 C20 . 90.9(3)
O4 Zn1 N1 C20 2_676 -91.2(4)
N2 Zn1 N1 C20 . -7.4(2)
O5 Zn1 N1 C20 2_676 -114.4(3)
O3 Zn1 N1 C20 . 147.7(3)
C1 Zn1 N1 C20 2_676 -107.9(3)
O2 Zn1 N2 C26 . 78.6(3)
O4 Zn1 N2 C26 2_676 -23.5(4)
N1 Zn1 N2 C26 . -176.9(3)
O5 Zn1 N2 C26 2_676 -81.7(3)
O3 Zn1 N2 C26 . 105.1(4)
C1 Zn1 N2 C26 2_676 -51.9(4)
O2 Zn1 N2 C21 . -98.6(3)
O4 Zn1 N2 C21 2_676 159.4(3)
N1 Zn1 N2 C21 . 5.9(3)
O5 Zn1 N2 C21 2_676 101.1(3)
O3 Zn1 N2 C21 . -72.0(4)
C1 Zn1 N2 C21 2_676 130.9(3)
O4 Zn1 O2 C14 2_676 -90.3(3)
N2 Zn1 O2 C14 . 170.5(2)
N1 Zn1 O2 C14 . 88.7(3)
O5 Zn1 O2 C14 2_676 -43.6(4)
O3 Zn1 O2 C14 . 3.8(2)
C1 Zn1 O2 C14 2_676 -72.9(3)
O2 Zn1 O3 C14 . -3.8(2)
O4 Zn1 O3 C14 2_676 92.7(3)
N2 Zn1 O3 C14 . -35.5(4)
N1 Zn1 O3 C14 . -110.0(2)
O5 Zn1 O3 C14 2_676 151.1(2)
C1 Zn1 O3 C14 2_676 122.1(3)
Zn1 O5 C1 O4 2_676 1.9(5)
Zn1 O5 C1 C2 2_676 -173.3(4)
Zn1 O4 C1 O5 2_676 -2.1(5)
Zn1 O4 C1 C2 2_676 173.1(3)
O5 C1 C2 C7 . -172.9(5)
O4 C1 C2 C7 . 12.0(7)
O5 C1 C2 C3 . 12.9(7)
O4 C1 C2 C3 . -162.2(4)
C7 C2 C3 C4 . -1.7(7)
C1 C2 C3 C4 . 172.8(4)
C2 C3 C4 C5 . 0.1(7)
C3 C4 C5 C6 . 1.8(7)
C4 C5 C6 C7 . -1.9(7)
C5 C6 C7 O1 . -174.8(4)
C5 C6 C7 C2 . 0.2(6)
C8 O1 C7 C6 . -113.1(4)
C8 O1 C7 C2 . 72.0(5)
C3 C2 C7 C6 . 1.6(6)
C1 C2 C7 C6 . -172.7(4)
C3 C2 C7 O1 . 176.2(3)
C1 C2 C7 O1 . 1.9(6)
C7 O1 C8 C9 . 14.3(6)
C7 O1 C8 C13 . -169.4(3)
O1 C8 C9 C10 . 175.9(4)
C13 C8 C9 C10 . -0.3(6)
C8 C9 C10 C11 . -1.5(7)
C9 C10 C11 C12 . 1.7(7)
C10 C11 C12 C13 . -0.1(7)
C11 C12 C13 C8 . -1.6(6)
C11 C12 C13 C14 . 176.4(4)
O1 C8 C13 C12 . -174.5(3)
C9 C8 C13 C12 . 1.8(6)
O1 C8 C13 C14 . 7.6(6)
C9 C8 C13 C14 . -176.1(4)
Zn1 O3 C14 O2 . 6.0(4)
Zn1 O3 C14 C13 . -173.3(3)
Zn1 O2 C14 O3 . -7.5(5)
Zn1 O2 C14 C13 . 171.8(3)
C12 C13 C14 O3 . 11.0(6)
C8 C13 C14 O3 . -171.1(4)
C12 C13 C14 O2 . -168.3(4)
C8 C13 C14 O2 . 9.6(6)
C20 N1 C15 C16 . -1.4(6)
Zn1 N1 C15 C16 . 171.3(3)
N1 C15 C16 C17 . -0.6(6)
C15 C16 C17 C19 . 1.6(6)
C15 C16 C17 C18 . -177.8(4)
C16 C17 C19 C20 . -0.7(6)
C18 C17 C19 C20 . 178.8(4)
C15 N1 C20 C19 . 2.4(5)
Zn1 N1 C20 C19 . -171.3(3)
C15 N1 C20 C21 . -178.6(3)
Zn1 N1 C20 C21 . 7.8(4)
C17 C19 C20 N1 . -1.4(6)
C17 C19 C20 C21 . 179.6(3)
C26 N2 C21 C22 . -0.5(5)
Zn1 N2 C21 C22 . 176.9(3)
C26 N2 C21 C20 . 179.0(3)
Zn1 N2 C21 C20 . -3.6(4)
N1 C20 C21 N2 . -2.9(5)
C19 C20 C21 N2 . 176.2(3)
N1 C20 C21 C22 . 176.6(3)
C19 C20 C21 C22 . -4.3(6)
N2 C21 C22 C23 . -0.6(6)
C20 C21 C22 C23 . 179.9(3)
C21 C22 C23 C25 . 1.0(6)
C21 C22 C23 C24 . -179.8(4)
C22 C23 C25 C26 . -0.3(6)
C24 C23 C25 C26 . -179.5(4)
C21 N2 C26 C25 . 1.2(6)
Zn1 N2 C26 C25 . -175.9(3)
C23 C25 C26 N2 . -0.8(6)
